data_7060363
loop_
_publ_author_name
'Varmu\<zov\'a, V\<era'
'Hork\'y, Filip'
'\<St\<epni\<cka, Petr'

_publ_section_title
;
 Synthesis and coordination of a hybrid phosphinoferrocene sulfonamide
 ligand
;
_journal_issue 6
_journal_name_full 'New Journal of Chemistry'
_journal_page_first 3319
_journal_page_last 3327
_journal_paper_doi 10.1039/D1NJ00080B
_journal_volume 45
_journal_year 2021
_chemical_formula_moiety 'C46 H44 Cl4 Fe2 N2 O4 P2 Pd2 S2, 2(C H Cl3)'
_chemical_formula_sum 'C48 H46 Cl10 Fe2 N2 O4 P2 Pd2 S2'
_chemical_formula_weight 1519.93
_space_group_crystal_system triclinic
_space_group_IT_number 2
_space_group_name_Hall '-P 1'
_space_group_name_H-M_alt 'P -1'
_atom_sites_solution_hydrogens mixed
_atom_sites_solution_primary direct
_atom_sites_solution_secondary difmap
_audit_creation_method SHELXL-2017/1
_audit_update_record
;
2020-12-22 deposited with the CCDC.	2021-01-27 downloaded from the CCDC.
;
_cell_angle_alpha 84.816(2)
_cell_angle_beta 75.910(2)
_cell_angle_gamma 79.007(2)
_cell_formula_units_Z 1
_cell_length_a 10.8367(6)
_cell_length_b 11.5827(7)
_cell_length_c 11.5985(7)
_cell_measurement_reflns_used 9828
_cell_measurement_temperature 120(2)
_cell_measurement_theta_max 27.53
_cell_measurement_theta_min 2.35
_cell_volume 1384.64(14)
_computing_cell_refinement 'SAINT V8.38A (Bruker AXS Inc., 2017)'
_computing_data_collection 'Bruker Instrument Service vV6.2.10'
_computing_data_reduction 'SAINT V8.38A (Bruker AXS Inc., 2017)'
_computing_molecular_graphics 'PLATON (Spek, 2017)'
_computing_publication_material 'PLATON (Spek, 2017)'
_computing_structure_refinement 'SHELXL-2017/1 (Sheldrick, 2017)'
_computing_structure_solution 'SHELXT 2014/5 (Sheldrick, 2014)'
_diffrn_ambient_temperature 120(2)
_diffrn_measured_fraction_theta_full 0.999
_diffrn_measured_fraction_theta_max 0.997
_diffrn_measurement_device_type 'Bruker D8 VENTURE Kappa Duo PHOTON 100 CMOS'
_diffrn_measurement_method '\f and \w scans'
_diffrn_radiation_monochromator 'Quazar Mo multilayer optic'
_diffrn_radiation_source 'I\mS micro-focus sealed tube'
_diffrn_radiation_type MoK\a
_diffrn_radiation_wavelength 0.71073
_diffrn_reflns_av_R_equivalents 0.0241
_diffrn_reflns_av_unetI/netI 0.0212
_diffrn_reflns_Laue_measured_fraction_full 0.999
_diffrn_reflns_Laue_measured_fraction_max 0.997
_diffrn_reflns_limit_h_max 14
_diffrn_reflns_limit_h_min -13
_diffrn_reflns_limit_k_max 15
_diffrn_reflns_limit_k_min -14
_diffrn_reflns_limit_l_max 14
_diffrn_reflns_limit_l_min -15
_diffrn_reflns_number 27631
_diffrn_reflns_point_group_measured_fraction_full 0.999
_diffrn_reflns_point_group_measured_fraction_max 0.997
_diffrn_reflns_theta_full 25.242
_diffrn_reflns_theta_max 27.544
_diffrn_reflns_theta_min 2.347
_exptl_absorpt_coefficient_mu 1.814
_exptl_absorpt_correction_T_max 0.91
_exptl_absorpt_correction_T_min 0.83
_exptl_absorpt_correction_type multi-scan
_exptl_absorpt_process_details 'SADABS-2016/2 - Bruker AXS'
_exptl_crystal_colour red
_exptl_crystal_density_diffrn 1.823
_exptl_crystal_description prism
_exptl_crystal_F_000 756
_exptl_crystal_size_max 0.13
_exptl_crystal_size_mid 0.12
_exptl_crystal_size_min 0.05
_refine_diff_density_max 0.801
_refine_diff_density_min -0.640
_refine_diff_density_rms 0.087
_refine_ls_extinction_method none
_refine_ls_goodness_of_fit_ref 1.085
_refine_ls_hydrogen_treatment constr
_refine_ls_matrix_type full
_refine_ls_number_parameters 326
_refine_ls_number_reflns 6372
_refine_ls_number_restraints 0
_refine_ls_restrained_S_all 1.085
_refine_ls_R_factor_all 0.0303
_refine_ls_R_factor_gt 0.0249
_refine_ls_shift/su_max 0.002
_refine_ls_shift/su_mean 0.000
_refine_ls_structure_factor_coef Fsqd
_refine_ls_weighting_details 'w=1/[\s^2^(Fo^2^)+(0.0173P)^2^+2.2636P] where P=(Fo^2^+2Fc^2^)/3'
_refine_ls_weighting_scheme calc
_refine_ls_wR_factor_gt 0.0548
_refine_ls_wR_factor_ref 0.0573
_reflns_Friedel_coverage 0.000
_reflns_number_gt 5698
_reflns_number_total 6372
_reflns_threshold_expression 'I > 2\s(I)'
_cod_data_source_file d1nj00080b2.cif
_cod_data_source_block vv27
_cod_depositor_comments 'Adding full bibliography for 7060358--7060363.cif.'
_cod_database_code 7060363
_shelx_shelxl_version_number 2017/1
_shelx_space_group_comment
;
The symmetry employed for this shelxl refinement is uniquely defined
by the following loop, which should always be used as a source of
symmetry information in preference to the above space-group names.
They are only intended as comments.
;
_shelx_estimated_absorpt_t_min 0.798
_shelx_estimated_absorpt_t_max 0.915

loop_
_space_group_symop_operation_xyz
'x, y, z'
'-x, -y, -z'

loop_
_atom_site_label
_atom_site_type_symbol
_atom_site_fract_x
_atom_site_fract_y
_atom_site_fract_z
_atom_site_U_iso_or_equiv
_atom_site_adp_type
_atom_site_occupancy
_atom_site_site_symmetry_order
_atom_site_calc_flag
_atom_site_refinement_flags_posn
_atom_site_refinement_flags_adp
_atom_site_refinement_flags_occupancy
_atom_site_disorder_assembly
_atom_site_disorder_group
Pd Pd 0.45799(2) 0.50144(2) 0.65557(2) 0.01060(5) Uani 1 1 d . . . . .
Fe Fe 0.25171(3) 0.79926(3) 0.82689(3) 0.01444(7) Uani 1 1 d . . . . .
P P 0.28534(5) 0.50054(5) 0.80648(5) 0.01129(11) Uani 1 1 d . . . . .
Cl1 Cl 0.57736(5) 0.50590(5) 0.79146(5) 0.01772(11) Uani 1 1 d . . . . .
Cl2 Cl 0.35217(5) 0.49478(5) 0.50460(4) 0.01484(10) Uani 1 1 d . . . . .
S S 0.64588(5) 0.85168(5) 0.58826(6) 0.02078(12) Uani 1 1 d . . . . .
O1 O 0.76879(17) 0.78825(17) 0.60275(18) 0.0308(4) Uani 1 1 d . . . . .
O2 O 0.61722(17) 0.97647(15) 0.60063(18) 0.0286(4) Uani 1 1 d . . . . .
N N 0.53755(18) 0.79440(18) 0.68912(18) 0.0196(4) Uani 1 1 d . . . . .
H1N H 0.565352 0.713316 0.704610 0.024 Uiso 1 1 d R U . . .
C1 C 0.4047(2) 0.8426(2) 0.7001(2) 0.0173(4) Uani 1 1 d . . . . .
C2 C 0.3381(2) 0.9420(2) 0.7676(2) 0.0211(5) Uani 1 1 d . . . . .
H2 H 0.373688 0.985083 0.813538 0.025 Uiso 1 1 calc R U . . .
C3 C 0.2085(2) 0.9651(2) 0.7536(2) 0.0221(5) Uani 1 1 d . . . . .
H3 H 0.142266 1.026635 0.788529 0.026 Uiso 1 1 calc R U . . .
C4 C 0.1953(2) 0.8799(2) 0.6781(2) 0.0185(5) Uani 1 1 d . . . . .
H4 H 0.118644 0.874341 0.654534 0.022 Uiso 1 1 calc R U . . .
C5 C 0.3165(2) 0.8048(2) 0.64418(19) 0.0168(4) Uani 1 1 d . . . . .
H5 H 0.335578 0.740689 0.593341 0.020 Uiso 1 1 calc R U . . .
C6 C 0.2397(2) 0.63056(19) 0.89103(18) 0.0141(4) Uani 1 1 d . . . . .
C7 C 0.3211(2) 0.6797(2) 0.94750(19) 0.0181(5) Uani 1 1 d . . . . .
H7 H 0.409337 0.649460 0.945781 0.022 Uiso 1 1 calc R U . . .
C8 C 0.2470(2) 0.7807(2) 1.0059(2) 0.0215(5) Uani 1 1 d . . . . .
H8 H 0.276757 0.829798 1.050701 0.026 Uiso 1 1 calc R U . . .
C9 C 0.1196(2) 0.7966(2) 0.9862(2) 0.0221(5) Uani 1 1 d . . . . .
H9 H 0.050497 0.858464 1.015055 0.027 Uiso 1 1 calc R U . . .
C10 C 0.1137(2) 0.7042(2) 0.9162(2) 0.0179(5) Uani 1 1 d . . . . .
H10 H 0.040137 0.692945 0.890593 0.022 Uiso 1 1 calc R U . . .
C11 C 0.3128(2) 0.37654(19) 0.90921(19) 0.0141(4) Uani 1 1 d . . . . .
C12 C 0.2457(2) 0.3793(2) 1.02844(19) 0.0168(4) Uani 1 1 d . . . . .
H12 H 0.186733 0.447917 1.057291 0.020 Uiso 1 1 calc R U . . .
C13 C 0.2651(3) 0.2818(2) 1.1045(2) 0.0246(5) Uani 1 1 d . . . . .
H13 H 0.219399 0.283666 1.185532 0.030 Uiso 1 1 calc R U . . .
C14 C 0.3514(3) 0.1813(2) 1.0625(2) 0.0241(5) Uani 1 1 d . . . . .
H14 H 0.363443 0.114256 1.114765 0.029 Uiso 1 1 calc R U . . .
C15 C 0.4197(2) 0.1782(2) 0.9451(2) 0.0223(5) Uani 1 1 d . . . . .
H15 H 0.480393 0.110141 0.917404 0.027 Uiso 1 1 calc R U . . .
C16 C 0.3991(2) 0.2754(2) 0.8676(2) 0.0180(5) Uani 1 1 d . . . . .
H16 H 0.443982 0.272648 0.786292 0.022 Uiso 1 1 calc R U . . .
C17 C 0.1419(2) 0.48555(19) 0.75936(18) 0.0133(4) Uani 1 1 d . . . . .
C18 C 0.0848(2) 0.3858(2) 0.7926(2) 0.0182(5) Uani 1 1 d . . . . .
H18 H 0.119590 0.325067 0.842511 0.022 Uiso 1 1 calc R U . . .
C19 C -0.0234(2) 0.3757(2) 0.7524(2) 0.0239(5) Uani 1 1 d . . . . .
H19 H -0.063169 0.308228 0.775939 0.029 Uiso 1 1 calc R U . . .
C20 C -0.0735(2) 0.4626(2) 0.6786(2) 0.0222(5) Uani 1 1 d . . . . .
H20 H -0.146642 0.454114 0.650712 0.027 Uiso 1 1 calc R U . . .
C21 C -0.0177(2) 0.5619(2) 0.6452(2) 0.0203(5) Uani 1 1 d . . . . .
H21 H -0.052888 0.621897 0.594951 0.024 Uiso 1 1 calc R U . . .
C22 C 0.0896(2) 0.5739(2) 0.6851(2) 0.0167(4) Uani 1 1 d . . . . .
H22 H 0.127919 0.642183 0.662085 0.020 Uiso 1 1 calc R U . . .
C23 C 0.6265(3) 0.8232(2) 0.4479(2) 0.0293(6) Uani 1 1 d . . . . .
H23A H 0.539124 0.858746 0.440171 0.044 Uiso 1 1 calc R U . . .
H23B H 0.639651 0.737987 0.439860 0.044 Uiso 1 1 calc R U . . .
H23C H 0.689994 0.857099 0.385486 0.044 Uiso 1 1 calc R U . . .
C1S C 1.1599(2) 0.8981(2) 0.3700(2) 0.0180(5) Uani 1 1 d . . . . .
H1S H 1.191623 0.941833 0.424199 0.022 Uiso 1 1 calc R U . . .
Cl1S Cl 1.01231(5) 0.85692(5) 0.44766(5) 0.02114(12) Uani 1 1 d . . . . .
Cl2S Cl 1.13780(6) 0.99111(6) 0.24431(5) 0.02780(14) Uani 1 1 d . . . . .
Cl3S Cl 1.27555(6) 0.77163(5) 0.32578(6) 0.02666(13) Uani 1 1 d . . . . .

loop_
_atom_site_aniso_label
_atom_site_aniso_U_11
_atom_site_aniso_U_22
_atom_site_aniso_U_33
_atom_site_aniso_U_23
_atom_site_aniso_U_13
_atom_site_aniso_U_12
Pd 0.00970(8) 0.01320(8) 0.00886(8) 0.00054(6) -0.00126(6) -0.00355(6)
Fe 0.01525(16) 0.01439(15) 0.01346(15) -0.00045(12) -0.00180(12) -0.00412(12)
P 0.0111(2) 0.0135(3) 0.0091(2) 0.00064(19) -0.00104(19) -0.0040(2)
Cl1 0.0144(2) 0.0260(3) 0.0145(2) -0.0011(2) -0.00550(19) -0.0050(2)
Cl2 0.0109(2) 0.0233(3) 0.0106(2) -0.00003(19) -0.00156(18) -0.00533(19)
S 0.0143(3) 0.0200(3) 0.0271(3) 0.0081(2) -0.0039(2) -0.0060(2)
O1 0.0149(9) 0.0336(10) 0.0400(11) 0.0139(8) -0.0043(8) -0.0046(7)
O2 0.0238(9) 0.0204(9) 0.0435(11) 0.0050(8) -0.0087(8) -0.0104(7)
N 0.0142(9) 0.0194(10) 0.0239(10) 0.0066(8) -0.0035(8) -0.0044(8)
C1 0.0154(11) 0.0180(11) 0.0181(11) 0.0059(9) -0.0028(8) -0.0063(9)
C2 0.0237(12) 0.0162(11) 0.0252(12) 0.0015(9) -0.0056(10) -0.0090(9)
C3 0.0214(12) 0.0154(11) 0.0266(13) 0.0015(9) -0.0021(10) -0.0018(9)
C4 0.0167(11) 0.0195(11) 0.0194(11) 0.0061(9) -0.0057(9) -0.0045(9)
C5 0.0191(11) 0.0177(11) 0.0131(10) 0.0036(8) -0.0032(8) -0.0050(9)
C6 0.0155(10) 0.0154(10) 0.0107(10) 0.0009(8) -0.0003(8) -0.0050(8)
C7 0.0231(12) 0.0209(11) 0.0119(10) 0.0030(9) -0.0062(9) -0.0067(9)
C8 0.0300(13) 0.0251(12) 0.0109(10) -0.0029(9) -0.0024(9) -0.0107(10)
C9 0.0268(13) 0.0197(12) 0.0149(11) -0.0047(9) 0.0066(9) -0.0047(10)
C10 0.0169(11) 0.0192(11) 0.0153(11) -0.0004(9) 0.0024(8) -0.0057(9)
C11 0.0132(10) 0.0160(10) 0.0151(10) 0.0035(8) -0.0051(8) -0.0072(8)
C12 0.0171(11) 0.0180(11) 0.0140(10) -0.0011(8) -0.0008(8) -0.0036(9)
C13 0.0294(13) 0.0296(13) 0.0146(11) 0.0049(10) -0.0039(10) -0.0085(11)
C14 0.0317(14) 0.0197(12) 0.0242(12) 0.0086(10) -0.0129(11) -0.0083(10)
C15 0.0240(12) 0.0145(11) 0.0285(13) -0.0003(9) -0.0065(10) -0.0032(9)
C16 0.0178(11) 0.0190(11) 0.0171(11) -0.0015(9) -0.0025(9) -0.0045(9)
C17 0.0115(10) 0.0183(11) 0.0096(9) -0.0022(8) -0.0003(8) -0.0039(8)
C18 0.0202(11) 0.0221(12) 0.0140(10) 0.0021(9) -0.0041(9) -0.0087(9)
C19 0.0236(12) 0.0315(14) 0.0199(12) -0.0002(10) -0.0028(10) -0.0167(10)
C20 0.0139(11) 0.0366(14) 0.0181(11) -0.0038(10) -0.0040(9) -0.0081(10)
C21 0.0151(11) 0.0259(12) 0.0178(11) -0.0025(9) -0.0039(9) 0.0024(9)
C22 0.0139(10) 0.0173(11) 0.0173(11) -0.0009(9) -0.0013(8) -0.0022(8)
C23 0.0332(14) 0.0265(13) 0.0239(13) 0.0076(10) -0.0032(11) -0.0033(11)
C1S 0.0152(11) 0.0196(11) 0.0184(11) -0.0010(9) -0.0007(9) -0.0047(9)
Cl1S 0.0177(3) 0.0216(3) 0.0235(3) -0.0028(2) 0.0003(2) -0.0077(2)
Cl2S 0.0279(3) 0.0271(3) 0.0230(3) 0.0049(2) -0.0006(2) -0.0010(2)
Cl3S 0.0188(3) 0.0234(3) 0.0349(3) -0.0042(2) -0.0042(2) 0.0022(2)

loop_
_atom_type_symbol
_atom_type_description
_atom_type_scat_dispersion_real
_atom_type_scat_dispersion_imag
_atom_type_scat_source
C C 0.0033 0.0016 'International Tables Vol C Tables 4.2.6.8 and 6.1.1.4'
H H 0.0000 0.0000 'International Tables Vol C Tables 4.2.6.8 and 6.1.1.4'
Cl Cl 0.1484 0.1585 'International Tables Vol C Tables 4.2.6.8 and 6.1.1.4'
Fe Fe 0.3463 0.8444 'International Tables Vol C Tables 4.2.6.8 and 6.1.1.4'
N N 0.0061 0.0033 'International Tables Vol C Tables 4.2.6.8 and 6.1.1.4'
O O 0.0106 0.0060 'International Tables Vol C Tables 4.2.6.8 and 6.1.1.4'
P P 0.1023 0.0942 'International Tables Vol C Tables 4.2.6.8 and 6.1.1.4'
Pd Pd -0.9988 1.0072 'International Tables Vol C Tables 4.2.6.8 and 6.1.1.4'
S S 0.1246 0.1234 'International Tables Vol C Tables 4.2.6.8 and 6.1.1.4'

loop_
_geom_angle_atom_site_label_1
_geom_angle_atom_site_label_2
_geom_angle_atom_site_label_3
_geom_angle
_geom_angle_site_symmetry_1
_geom_angle_site_symmetry_3
_geom_angle_publ_flag
P Pd Cl1 88.23(2) . . ?
P Pd Cl2 96.53(2) . . ?
Cl1 Pd Cl2 175.20(2) . . ?
P Pd Cl2 178.39(2) . 2_666 ?
Cl1 Pd Cl2 90.329(19) . 2_666 ?
Cl2 Pd Cl2 84.921(19) . 2_666 ?
C2 Fe C1 40.89(9) . . ?
C2 Fe C6 156.86(9) . . ?
C1 Fe C6 123.19(9) . . ?
C2 Fe C9 121.54(10) . . ?
C1 Fe C9 159.48(10) . . ?
C6 Fe C9 68.83(9) . . ?
C2 Fe C3 40.85(10) . . ?
C1 Fe C3 68.47(9) . . ?
C6 Fe C3 161.99(10) . . ?
C9 Fe C3 104.85(10) . . ?
C2 Fe C10 158.86(10) . . ?
C1 Fe C10 159.11(9) . . ?
C6 Fe C10 41.35(9) . . ?
C9 Fe C10 40.60(9) . . ?
C3 Fe C10 123.11(10) . . ?
C2 Fe C7 119.69(10) . . ?
C1 Fe C7 108.55(9) . . ?
C6 Fe C7 41.15(9) . . ?
C9 Fe C7 68.45(10) . . ?
C3 Fe C7 153.91(10) . . ?
C10 Fe C7 69.09(9) . . ?
C2 Fe C4 68.66(10) . . ?
C1 Fe C4 68.30(9) . . ?
C6 Fe C4 126.72(9) . . ?
C9 Fe C4 120.06(10) . . ?
C3 Fe C4 40.67(10) . . ?
C10 Fe C4 108.07(9) . . ?
C7 Fe C4 164.41(9) . . ?
C2 Fe C8 104.93(10) . . ?
C1 Fe C8 123.91(10) . . ?
C6 Fe C8 68.51(9) . . ?
C9 Fe C8 40.76(10) . . ?
C3 Fe C8 118.41(10) . . ?
C10 Fe C8 68.53(9) . . ?
C7 Fe C8 40.19(9) . . ?
C4 Fe C8 154.43(10) . . ?
C2 Fe C5 68.64(10) . . ?
C1 Fe C5 40.74(9) . . ?
C6 Fe C5 110.59(9) . . ?
C9 Fe C5 156.61(10) . . ?
C3 Fe C5 68.16(10) . . ?
C10 Fe C5 123.25(9) . . ?
C7 Fe C5 127.54(9) . . ?
C4 Fe C5 40.26(9) . . ?
C8 Fe C5 162.39(10) . . ?
C6 P C11 107.17(10) . . ?
C6 P C17 105.24(10) . . ?
C11 P C17 105.71(10) . . ?
C6 P Pd 114.65(7) . . ?
C11 P Pd 110.48(7) . . ?
C17 P Pd 113.00(7) . . ?
Pd Cl2 Pd 95.079(19) . 2_666 ?
O2 S O1 118.97(12) . . ?
O2 S N 107.29(11) . . ?
O1 S N 105.84(10) . . ?
O2 S C23 108.14(12) . . ?
O1 S C23 108.47(13) . . ?
N S C23 107.63(12) . . ?
C1 N S 119.11(15) . . ?
C1 N H1N 121.5 . . ?
S N H1N 111.9 . . ?
N C1 C2 124.4(2) . . ?
N C1 C5 127.2(2) . . ?
C2 C1 C5 108.3(2) . . ?
N C1 Fe 127.29(16) . . ?
C2 C1 Fe 69.52(13) . . ?
C5 C1 Fe 70.51(12) . . ?
C1 C2 C3 107.5(2) . . ?
C1 C2 Fe 69.59(13) . . ?
C3 C2 Fe 69.87(13) . . ?
C1 C2 H2 126.2 . . ?
C3 C2 H2 126.2 . . ?
Fe C2 H2 125.9 . . ?
C2 C3 C4 108.2(2) . . ?
C2 C3 Fe 69.28(13) . . ?
C4 C3 Fe 70.05(13) . . ?
C2 C3 H3 125.9 . . ?
C4 C3 H3 125.9 . . ?
Fe C3 H3 126.3 . . ?
C5 C4 C3 108.2(2) . . ?
C5 C4 Fe 70.12(13) . . ?
C3 C4 Fe 69.28(13) . . ?
C5 C4 H4 125.9 . . ?
C3 C4 H4 125.9 . . ?
Fe C4 H4 126.3 . . ?
C4 C5 C1 107.8(2) . . ?
C4 C5 Fe 69.63(13) . . ?
C1 C5 Fe 68.75(13) . . ?
C4 C5 H5 126.1 . . ?
C1 C5 H5 126.1 . . ?
Fe C5 H5 127.1 . . ?
C7 C6 C10 107.39(19) . . ?
C7 C6 P 126.47(17) . . ?
C10 C6 P 126.13(17) . . ?
C7 C6 Fe 69.68(12) . . ?
C10 C6 Fe 69.45(12) . . ?
P C6 Fe 126.75(11) . . ?
C8 C7 C6 108.2(2) . . ?
C8 C7 Fe 70.16(13) . . ?
C6 C7 Fe 69.17(12) . . ?
C8 C7 H7 125.9 . . ?
C6 C7 H7 125.9 . . ?
Fe C7 H7 126.3 . . ?
C7 C8 C9 108.4(2) . . ?
C7 C8 Fe 69.65(13) . . ?
C9 C8 Fe 69.19(13) . . ?
C7 C8 H8 125.8 . . ?
C9 C8 H8 125.8 . . ?
Fe C8 H8 126.9 . . ?
C10 C9 C8 108.4(2) . . ?
C10 C9 Fe 69.75(13) . . ?
C8 C9 Fe 70.05(13) . . ?
C10 C9 H9 125.8 . . ?
C8 C9 H9 125.8 . . ?
Fe C9 H9 126.0 . . ?
C9 C10 C6 107.6(2) . . ?
C9 C10 Fe 69.65(13) . . ?
C6 C10 Fe 69.20(12) . . ?
C9 C10 H10 126.2 . . ?
C6 C10 H10 126.2 . . ?
Fe C10 H10 126.5 . . ?
C16 C11 C12 119.7(2) . . ?
C16 C11 P 119.34(17) . . ?
C12 C11 P 120.96(17) . . ?
C13 C12 C11 119.9(2) . . ?
C13 C12 H12 120.0 . . ?
C11 C12 H12 120.0 . . ?
C12 C13 C14 120.1(2) . . ?
C12 C13 H13 119.9 . . ?
C14 C13 H13 119.9 . . ?
C15 C14 C13 120.4(2) . . ?
C15 C14 H14 119.8 . . ?
C13 C14 H14 119.8 . . ?
C14 C15 C16 119.7(2) . . ?
C14 C15 H15 120.1 . . ?
C16 C15 H15 120.1 . . ?
C15 C16 C11 120.1(2) . . ?
C15 C16 H16 120.0 . . ?
C11 C16 H16 120.0 . . ?
C18 C17 C22 119.3(2) . . ?
C18 C17 P 121.04(17) . . ?
C22 C17 P 119.58(17) . . ?
C19 C18 C17 119.6(2) . . ?
C19 C18 H18 120.2 . . ?
C17 C18 H18 120.2 . . ?
C20 C19 C18 120.6(2) . . ?
C20 C19 H19 119.7 . . ?
C18 C19 H19 119.7 . . ?
C19 C20 C21 120.2(2) . . ?
C19 C20 H20 119.9 . . ?
C21 C20 H20 119.9 . . ?
C20 C21 C22 120.0(2) . . ?
C20 C21 H21 120.0 . . ?
C22 C21 H21 120.0 . . ?
C21 C22 C17 120.2(2) . . ?
C21 C22 H22 119.9 . . ?
C17 C22 H22 119.9 . . ?
S C23 H23A 109.5 . . ?
S C23 H23B 109.5 . . ?
H23A C23 H23B 109.5 . . ?
S C23 H23C 109.5 . . ?
H23A C23 H23C 109.5 . . ?
H23B C23 H23C 109.5 . . ?
Cl3S C1S Cl1S 109.94(13) . . ?
Cl3S C1S Cl2S 110.23(12) . . ?
Cl1S C1S Cl2S 110.37(13) . . ?
Cl3S C1S H1S 108.8 . . ?
Cl1S C1S H1S 108.8 . . ?
Cl2S C1S H1S 108.8 . . ?

loop_
_geom_bond_atom_site_label_1
_geom_bond_atom_site_label_2
_geom_bond_distance
_geom_bond_site_symmetry_2
_geom_bond_publ_flag
Pd P 2.2302(5) . ?
Pd Cl1 2.2789(5) . ?
Pd Cl2 2.3287(5) . ?
Pd Cl2 2.4175(5) 2_666 ?
Fe C2 2.039(2) . ?
Fe C1 2.040(2) . ?
Fe C6 2.043(2) . ?
Fe C9 2.046(2) . ?
Fe C3 2.046(2) . ?
Fe C10 2.047(2) . ?
Fe C7 2.050(2) . ?
Fe C4 2.057(2) . ?
Fe C8 2.057(2) . ?
Fe C5 2.063(2) . ?
P C6 1.795(2) . ?
P C11 1.809(2) . ?
P C17 1.811(2) . ?
S O2 1.4321(19) . ?
S O1 1.4337(18) . ?
S N 1.635(2) . ?
S C23 1.758(3) . ?
N C1 1.421(3) . ?
N H1N 0.9450 . ?
C1 C2 1.425(3) . ?
C1 C5 1.428(3) . ?
C2 C3 1.426(3) . ?
C2 H2 0.9500 . ?
C3 C4 1.426(3) . ?
C3 H3 0.9500 . ?
C4 C5 1.418(3) . ?
C4 H4 0.9500 . ?
C5 H5 0.9500 . ?
C6 C7 1.439(3) . ?
C6 C10 1.444(3) . ?
C7 C8 1.411(3) . ?
C7 H7 0.9500 . ?
C8 C9 1.429(4) . ?
C8 H8 0.9500 . ?
C9 C10 1.420(3) . ?
C9 H9 0.9500 . ?
C10 H10 0.9500 . ?
C11 C16 1.395(3) . ?
C11 C12 1.397(3) . ?
C12 C13 1.384(3) . ?
C12 H12 0.9500 . ?
C13 C14 1.391(4) . ?
C13 H13 0.9500 . ?
C14 C15 1.382(4) . ?
C14 H14 0.9500 . ?
C15 C16 1.394(3) . ?
C15 H15 0.9500 . ?
C16 H16 0.9500 . ?
C17 C18 1.394(3) . ?
C17 C22 1.402(3) . ?
C18 C19 1.392(3) . ?
C18 H18 0.9500 . ?
C19 C20 1.379(4) . ?
C19 H19 0.9500 . ?
C20 C21 1.382(4) . ?
C20 H20 0.9500 . ?
C21 C22 1.386(3) . ?
C21 H21 0.9500 . ?
C22 H22 0.9500 . ?
C23 H23A 0.9800 . ?
C23 H23B 0.9800 . ?
C23 H23C 0.9800 . ?
C1S Cl3S 1.761(2) . ?
C1S Cl1S 1.763(2) . ?
C1S Cl2S 1.770(2) . ?
C1S H1S 1.0000 . ?
